data_4519171
loop_
_publ_author_name
'Park, Seongwook'
'Byun, Seunghwan'
'Ryu, Huijeoung'
'Hahm, Hyungwoo'
'Lee, Junseong'
'Hong, Sukwon'

_publ_section_title
;
 Reversibly Photoswitchable Catalysts for Olefin Metathesis Reactions
;
_journal_issue 22
_journal_name_full 'ACS Catalysis'
_journal_page_first 13860
_journal_page_last 13865
_journal_paper_doi 10.1021/acscatal.1c04281
_journal_volume 11
_journal_year 2021
_chemical_formula_moiety 'C41 H49 Cl2 N3 O Ru'
_chemical_formula_sum 'C41 H49 Cl2 N3 O Ru'
_chemical_formula_weight 771.80
_space_group_crystal_system triclinic
_space_group_IT_number 2
_space_group_name_Hall '-P 1'
_space_group_name_H-M_alt 'P -1'
_atom_sites_solution_hydrogens geom
_atom_sites_solution_primary iterative
_audit_creation_date 2019-03-06
_audit_creation_method
;
Olex2 1.2
(compiled 2018.05.29 svn.r3508 for OlexSys, GUI svn.r5506)
;
_cell_angle_alpha 112.7968(9)
_cell_angle_beta 92.8492(10)
_cell_angle_gamma 93.8959(10)
_cell_formula_units_Z 2
_cell_length_a 11.2474(2)
_cell_length_b 12.9764(3)
_cell_length_c 13.8903(3)
_cell_measurement_reflns_used 9947
_cell_measurement_temperature 296(2)
_cell_measurement_theta_max 25.381
_cell_measurement_theta_min 2.519
_cell_volume 1858.24(7)
_computing_cell_refinement 'SAINT v8.34A (Bruker, 2013)'
_computing_data_reduction 'SAINT v8.34A (Bruker, 2013)'
_computing_molecular_graphics 'Olex2 (Dolomanov et al., 2009)'
_computing_publication_material 'Olex2 (Dolomanov et al., 2009)'
_computing_structure_refinement 'ShelXL (Sheldrick, 2015)'
_computing_structure_solution 'olex2.solve (Bourhis et al., 2015)'
_diffrn_ambient_temperature 296.15
_diffrn_measured_fraction_theta_full 0.995
_diffrn_measured_fraction_theta_max 0.989
_diffrn_measurement_device_type 'Bruker APEX-II CCD'
_diffrn_measurement_method '\f and \w scans'
_diffrn_radiation_type MoK\a
_diffrn_radiation_wavelength 0.71073
_diffrn_reflns_av_R_equivalents 0.0255
_diffrn_reflns_av_unetI/netI 0.0317
_diffrn_reflns_Laue_measured_fraction_full 0.995
_diffrn_reflns_Laue_measured_fraction_max 0.989
_diffrn_reflns_limit_h_max 13
_diffrn_reflns_limit_h_min -11
_diffrn_reflns_limit_k_max 15
_diffrn_reflns_limit_k_min -15
_diffrn_reflns_limit_l_max 16
_diffrn_reflns_limit_l_min -16
_diffrn_reflns_number 23206
_diffrn_reflns_point_group_measured_fraction_full 0.995
_diffrn_reflns_point_group_measured_fraction_max 0.989
_diffrn_reflns_theta_full 25.242
_diffrn_reflns_theta_max 25.428
_diffrn_reflns_theta_min 1.596
_diffrn_standards_number 0
_exptl_absorpt_coefficient_mu 0.602
_exptl_absorpt_correction_T_max 0.7452
_exptl_absorpt_correction_T_min 0.6843
_exptl_absorpt_correction_type multi-scan
_exptl_absorpt_process_details
'SADABS-2014/2 (Bruker,2014/2) was used for absorption correction. wR2(int) was 0.0650 before and 0.0369 after correction. The Ratio of minimum to maximum transmission is 0.9183. The \l/2 correction factor is 0.00150.'
_exptl_crystal_colour 'metallic dark'
_exptl_crystal_colour_lustre metallic
_exptl_crystal_colour_modifier dark
_exptl_crystal_density_diffrn 1.379
_exptl_crystal_description block
_exptl_crystal_F_000 708
_exptl_crystal_size_max 0.2
_exptl_crystal_size_mid 0.15
_exptl_crystal_size_min 0.01
_refine_diff_density_max 0.735
_refine_diff_density_min -0.502
_refine_diff_density_rms 0.143
_refine_ls_extinction_method none
_refine_ls_goodness_of_fit_ref 1.295
_refine_ls_hydrogen_treatment constr
_refine_ls_matrix_type full
_refine_ls_number_parameters 442
_refine_ls_number_reflns 6786
_refine_ls_number_restraints 0
_refine_ls_restrained_S_all 1.295
_refine_ls_R_factor_all 0.0405
_refine_ls_R_factor_gt 0.0309
_refine_ls_shift/su_max 0.001
_refine_ls_shift/su_mean 0.000
_refine_ls_structure_factor_coef Fsqd
_refine_ls_weighting_details 'w=1/[\s^2^(Fo^2^)+(0.0510P)^2^+0.7183P] where P=(Fo^2^+2Fc^2^)/3'
_refine_ls_weighting_scheme calc
_refine_ls_wR_factor_gt 0.0799
_refine_ls_wR_factor_ref 0.1054
_reflns_Friedel_coverage 0.000
_reflns_number_gt 5911
_reflns_number_total 6786
_reflns_threshold_expression 'I > 2\s(I)'
_cod_data_source_file cs1c04281_si_002.cif
_cod_data_source_block hsw43_1-1
_cod_original_cell_volume 1858.23(7)
_cod_database_code 4519171
_shelx_shelxl_version_number 2017/1
_shelx_space_group_comment
;
The symmetry employed for this shelxl refinement is uniquely defined
by the following loop, which should always be used as a source of
symmetry information in preference to the above space-group names.
They are only intended as comments.
;
_olex2_refinement_description
;
1. Fixed Uiso
 At 1.2 times of:
  All C(H) groups, All C(H,H) groups
 At 1.5 times of:
  All C(H,H,H) groups
2.a Ternary CH refined with riding coordinates:
 C26(H26), C29(H29), C39(H39)
2.b Secondary CH2 refined with riding coordinates:
 C3(H3A,H3B)
2.c Aromatic/amide H refined with riding coordinates:
 C9(H9), C10(H10), C12(H12), C13(H13), C15(H15), C16(H16), C17(H17), C18(H18),
 C19(H19), C22(H22), C23(H23), C24(H24), C32(H32), C34(H34), C35(H35), C36(H36),
  C37(H37)
2.d Idealised Me refined as rotating group:
 C5(H5A,H5B,H5C), C6(H6A,H6B,H6C), C7(H7A,H7B,H7C), C27(H27A,H27B,H27C),
 C28(H28A,H28B,H28C), C30(H30A,H30B,H30C), C31(H31A,H31B,H31C), C40(H40A,H40B,
 H40C), C41(H41A,H41B,H41C)
;
_olex2_submission_special_instructions 'No special instructions were received'

loop_
_space_group_symop_operation_xyz
'x, y, z'
'-x, -y, -z'

loop_
_atom_site_label
_atom_site_type_symbol
_atom_site_fract_x
_atom_site_fract_y
_atom_site_fract_z
_atom_site_U_iso_or_equiv
_atom_site_adp_type
_atom_site_occupancy
_atom_site_site_symmetry_order
_atom_site_calc_flag
_atom_site_refinement_flags_posn
_atom_site_refinement_flags_adp
_atom_site_refinement_flags_occupancy
_atom_site_disorder_assembly
_atom_site_disorder_group
Ru1 Ru 0.84455(2) 0.81204(2) 0.62215(2) 0.01598(10) Uani 1 1 d . . . . .
Cl2 Cl 0.73155(7) 0.64324(6) 0.52241(6) 0.02297(18) Uani 1 1 d . . . . .
Cl1 Cl 0.97499(7) 0.96958(7) 0.64579(6) 0.02607(19) Uani 1 1 d . . . . .
O1 O 1.00860(18) 0.70957(18) 0.56390(16) 0.0217(5) Uani 1 1 d . . . . .
N1 N 0.6295(2) 0.8926(2) 0.74277(19) 0.0168(5) Uani 1 1 d . . . . .
N2 N 0.7353(3) 0.6724(3) 0.1683(2) 0.0331(7) Uani 1 1 d . . . . .
N3 N 0.6693(3) 0.5867(3) 0.1223(2) 0.0331(7) Uani 1 1 d . . . . .
C1 C 0.7001(2) 0.8847(2) 0.6665(2) 0.0160(6) Uani 1 1 d . . . . .
C2 C 0.6383(3) 0.9368(3) 0.5958(2) 0.0185(6) Uani 1 1 d . . . . .
C3 C 0.5078(3) 0.9372(3) 0.6236(2) 0.0233(7) Uani 1 1 d . . . . .
H3A H 0.460065 0.871513 0.573397 0.028 Uiso 1 1 calc R . . . .
H3B H 0.474186 1.003770 0.622914 0.028 Uiso 1 1 calc R . . . .
C4 C 0.5086(3) 0.9359(3) 0.7340(2) 0.0215(7) Uani 1 1 d . . . . .
C5 C 0.6935(3) 1.0595(3) 0.6318(3) 0.0236(7) Uani 1 1 d . . . . .
H5A H 0.660533 1.092594 0.586597 0.035 Uiso 1 1 calc GR . . . .
H5B H 0.778580 1.060755 0.628565 0.035 Uiso 1 1 calc GR . . . .
H5C H 0.675504 1.101474 0.702441 0.035 Uiso 1 1 calc GR . . . .
C6 C 0.4972(3) 1.0497(3) 0.8202(3) 0.0291(8) Uani 1 1 d . . . . .
H6A H 0.501830 1.043348 0.886808 0.044 Uiso 1 1 calc GR . . . .
H6B H 0.421757 1.075339 0.808869 0.044 Uiso 1 1 calc GR . . . .
H6C H 0.560919 1.102421 0.819321 0.044 Uiso 1 1 calc GR . . . .
C7 C 0.4075(3) 0.8544(3) 0.7392(3) 0.0297(8) Uani 1 1 d . . . . .
H7A H 0.412443 0.781598 0.685083 0.045 Uiso 1 1 calc GR . . . .
H7B H 0.331997 0.880899 0.729501 0.045 Uiso 1 1 calc GR . . . .
H7C H 0.414275 0.849283 0.806372 0.045 Uiso 1 1 calc GR . . . .
C8 C 0.6544(3) 0.8704(3) 0.4792(2) 0.0203(7) Uani 1 1 d . . . . .
C9 C 0.7485(3) 0.9005(3) 0.4310(3) 0.0230(7) Uani 1 1 d . . . . .
H9 H 0.798788 0.965201 0.468615 0.028 Uiso 1 1 calc R . . . .
C10 C 0.7690(3) 0.8359(3) 0.3278(3) 0.0267(7) Uani 1 1 d . . . . .
H10 H 0.832172 0.857959 0.297118 0.032 Uiso 1 1 calc R . . . .
C11 C 0.6961(3) 0.7395(3) 0.2711(2) 0.0255(7) Uani 1 1 d . . . . .
C12 C 0.5989(3) 0.7096(3) 0.3159(3) 0.0291(8) Uani 1 1 d . . . . .
H12 H 0.547517 0.646090 0.276980 0.035 Uiso 1 1 calc R . . . .
C13 C 0.5786(3) 0.7743(3) 0.4182(3) 0.0258(7) Uani 1 1 d . . . . .
H13 H 0.513041 0.753560 0.447250 0.031 Uiso 1 1 calc R . . . .
C14 C 0.7120(3) 0.5152(3) 0.0233(3) 0.0288(8) Uani 1 1 d . . . . .
C15 C 0.8236(4) 0.5306(3) -0.0093(3) 0.0362(9) Uani 1 1 d . . . . .
H15 H 0.876713 0.592032 0.031379 0.043 Uiso 1 1 calc R . . . .
C16 C 0.8554(4) 0.4527(3) -0.1039(3) 0.0401(9) Uani 1 1 d . . . . .
H16 H 0.930661 0.461360 -0.126243 0.048 Uiso 1 1 calc R . . . .
C17 C 0.7753(3) 0.3628(3) -0.1644(3) 0.0345(9) Uani 1 1 d . . . . .
H17 H 0.796775 0.310540 -0.227203 0.041 Uiso 1 1 calc R . . . .
C18 C 0.6644(3) 0.3505(3) -0.1320(3) 0.0344(8) Uani 1 1 d . . . . .
H18 H 0.609711 0.291068 -0.174102 0.041 Uiso 1 1 calc R . . . .
C19 C 0.6330(3) 0.4255(3) -0.0374(3) 0.0338(8) Uani 1 1 d . . . . .
H19 H 0.558308 0.415324 -0.014801 0.041 Uiso 1 1 calc R . . . .
C20 C 0.6643(3) 0.8728(3) 0.8363(2) 0.0182(7) Uani 1 1 d . . . . .
C21 C 0.6356(3) 0.7655(3) 0.8388(3) 0.0244(7) Uani 1 1 d . . . . .
C22 C 0.6711(3) 0.7528(3) 0.9314(3) 0.0303(8) Uani 1 1 d . . . . .
H22 H 0.650999 0.684482 0.936429 0.036 Uiso 1 1 calc R . . . .
C23 C 0.7342(3) 0.8373(3) 1.0147(3) 0.0330(9) Uani 1 1 d . . . . .
H23 H 0.756869 0.825790 1.074775 0.040 Uiso 1 1 calc R . . . .
C24 C 0.7642(3) 0.9398(3) 1.0091(3) 0.0282(8) Uani 1 1 d . . . . .
H24 H 0.807689 0.996677 1.065729 0.034 Uiso 1 1 calc R . . . .
C25 C 0.7305(3) 0.9597(3) 0.9205(2) 0.0208(7) Uani 1 1 d . . . . .
C26 C 0.5799(3) 0.6625(3) 0.7477(3) 0.0277(8) Uani 1 1 d . . . . .
H26 H 0.565560 0.682560 0.687208 0.033 Uiso 1 1 calc R . . . .
C27 C 0.6636(3) 0.5678(3) 0.7181(3) 0.0346(9) Uani 1 1 d . . . . .
H27A H 0.739878 0.594927 0.704621 0.052 Uiso 1 1 calc GR . . . .
H27B H 0.629238 0.505708 0.656493 0.052 Uiso 1 1 calc GR . . . .
H27C H 0.673907 0.543549 0.774913 0.052 Uiso 1 1 calc GR . . . .
C28 C 0.4598(3) 0.6157(3) 0.7711(3) 0.0408(10) Uani 1 1 d . . . . .
H28A H 0.473636 0.589016 0.825887 0.061 Uiso 1 1 calc GR . . . .
H28B H 0.424343 0.554822 0.709039 0.061 Uiso 1 1 calc GR . . . .
H28C H 0.406839 0.674003 0.793026 0.061 Uiso 1 1 calc GR . . . .
C29 C 0.7749(3) 1.0731(3) 0.9193(3) 0.0252(7) Uani 1 1 d . . . . .
H29 H 0.742588 1.075854 0.853561 0.030 Uiso 1 1 calc R . . . .
C30 C 0.9123(3) 1.0860(3) 0.9227(3) 0.0324(8) Uani 1 1 d . . . . .
H30A H 0.938130 1.155379 0.917139 0.049 Uiso 1 1 calc GR . . . .
H30B H 0.938596 1.024471 0.865444 0.049 Uiso 1 1 calc GR . . . .
H30C H 0.945782 1.086263 0.987751 0.049 Uiso 1 1 calc GR . . . .
C31 C 0.7318(3) 1.1712(3) 1.0104(3) 0.0340(8) Uani 1 1 d . . . . .
H31A H 0.646159 1.161978 1.008386 0.051 Uiso 1 1 calc GR . . . .
H31B H 0.756282 1.240530 1.004233 0.051 Uiso 1 1 calc GR . . . .
H31C H 0.765948 1.172407 1.075605 0.051 Uiso 1 1 calc GR . . . .
C32 C 0.8939(3) 0.7834(3) 0.7361(2) 0.0197(7) Uani 1 1 d . . . . .
H32 H 0.860646 0.818091 0.799413 0.024 Uiso 1 1 calc R . . . .
C33 C 0.9841(3) 0.7073(2) 0.7283(2) 0.0187(6) Uani 1 1 d . . . . .
C34 C 1.0117(3) 0.6693(3) 0.8068(3) 0.0227(7) Uani 1 1 d . . . . .
H34 H 0.973906 0.696312 0.868596 0.027 Uiso 1 1 calc R . . . .
C35 C 1.0944(3) 0.5920(3) 0.7945(3) 0.0257(7) Uani 1 1 d . . . . .
H35 H 1.113266 0.568022 0.847996 0.031 Uiso 1 1 calc R . . . .
C36 C 1.1487(3) 0.5507(3) 0.7013(3) 0.0255(7) Uani 1 1 d . . . . .
H36 H 1.203245 0.497573 0.692357 0.031 Uiso 1 1 calc R . . . .
C37 C 1.1240(3) 0.5865(3) 0.6213(3) 0.0236(7) Uani 1 1 d . . . . .
H37 H 1.161442 0.558174 0.559336 0.028 Uiso 1 1 calc R . . . .
C38 C 1.0423(3) 0.6654(3) 0.6350(2) 0.0189(6) Uani 1 1 d . . . . .
C39 C 1.0703(3) 0.6818(3) 0.4674(2) 0.0234(7) Uani 1 1 d . . . . .
H39 H 1.072710 0.600285 0.433649 0.028 Uiso 1 1 calc R . . . .
C40 C 0.9966(3) 0.7215(3) 0.3971(3) 0.0287(8) Uani 1 1 d . . . . .
H40A H 0.914899 0.691362 0.390503 0.043 Uiso 1 1 calc GR . . . .
H40B H 1.027025 0.696366 0.329225 0.043 Uiso 1 1 calc GR . . . .
H40C H 1.001117 0.802027 0.426899 0.043 Uiso 1 1 calc GR . . . .
C41 C 1.1961(3) 0.7386(3) 0.4929(3) 0.0324(8) Uani 1 1 d . . . . .
H41A H 1.193588 0.818507 0.525495 0.049 Uiso 1 1 calc GR . . . .
H41B H 1.235796 0.720224 0.429484 0.049 Uiso 1 1 calc GR . . . .
H41C H 1.239032 0.713341 0.539785 0.049 Uiso 1 1 calc GR . . . .

loop_
_atom_site_aniso_label
_atom_site_aniso_U_11
_atom_site_aniso_U_22
_atom_site_aniso_U_33
_atom_site_aniso_U_23
_atom_site_aniso_U_13
_atom_site_aniso_U_12
Ru1 0.01568(14) 0.01641(15) 0.01728(15) 0.00748(11) 0.00408(10) 0.00383(9)
Cl2 0.0236(4) 0.0168(4) 0.0260(4) 0.0052(3) 0.0032(3) 0.0033(3)
Cl1 0.0235(4) 0.0237(4) 0.0313(5) 0.0119(4) 0.0033(3) -0.0029(3)
O1 0.0217(11) 0.0268(12) 0.0204(12) 0.0111(10) 0.0085(9) 0.0106(9)
N1 0.0145(12) 0.0172(13) 0.0199(14) 0.0079(12) 0.0002(10) 0.0051(10)
N2 0.0424(18) 0.0334(18) 0.0273(17) 0.0188(15) -0.0085(14) -0.0057(14)
N3 0.0337(17) 0.0346(18) 0.0351(18) 0.0191(15) -0.0018(14) 0.0018(14)
C1 0.0166(14) 0.0117(15) 0.0180(16) 0.0043(13) -0.0007(12) 0.0000(11)
C2 0.0201(15) 0.0184(16) 0.0183(16) 0.0083(14) 0.0004(12) 0.0053(12)
C3 0.0221(16) 0.0266(18) 0.0228(18) 0.0106(15) 0.0002(13) 0.0099(13)
C4 0.0175(15) 0.0252(18) 0.0246(18) 0.0115(15) 0.0034(13) 0.0091(13)
C5 0.0332(18) 0.0178(17) 0.0230(18) 0.0104(15) 0.0044(14) 0.0072(13)
C6 0.0249(17) 0.032(2) 0.030(2) 0.0100(17) 0.0046(14) 0.0154(14)
C7 0.0182(16) 0.039(2) 0.035(2) 0.0172(18) 0.0043(14) 0.0053(14)
C8 0.0242(16) 0.0181(16) 0.0213(17) 0.0107(14) -0.0021(13) 0.0057(13)
C9 0.0259(17) 0.0231(17) 0.0213(18) 0.0104(15) -0.0022(13) 0.0033(13)
C10 0.0317(18) 0.0308(19) 0.0212(18) 0.0139(16) 0.0015(14) 0.0040(15)
C11 0.0373(19) 0.0251(18) 0.0160(17) 0.0095(15) -0.0009(14) 0.0091(15)
C12 0.040(2) 0.0194(18) 0.0260(19) 0.0087(16) -0.0099(15) -0.0013(14)
C13 0.0286(18) 0.0248(18) 0.0270(19) 0.0135(16) 0.0015(14) 0.0027(14)
C14 0.042(2) 0.0286(19) 0.0217(18) 0.0145(16) 0.0061(15) 0.0159(16)
C15 0.048(2) 0.033(2) 0.025(2) 0.0098(17) -0.0069(17) -0.0019(17)
C16 0.041(2) 0.045(2) 0.037(2) 0.017(2) 0.0139(18) 0.0025(18)
C17 0.050(2) 0.031(2) 0.0209(19) 0.0075(17) 0.0084(17) 0.0068(17)
C18 0.041(2) 0.029(2) 0.034(2) 0.0127(18) -0.0004(17) 0.0056(16)
C19 0.035(2) 0.031(2) 0.038(2) 0.0147(18) 0.0065(17) 0.0089(16)
C20 0.0147(14) 0.0274(17) 0.0184(16) 0.0132(14) 0.0080(12) 0.0100(12)
C21 0.0198(16) 0.0291(19) 0.0313(19) 0.0172(16) 0.0119(14) 0.0094(13)
C22 0.0312(19) 0.035(2) 0.039(2) 0.0279(19) 0.0142(16) 0.0140(16)
C23 0.036(2) 0.050(2) 0.027(2) 0.0265(19) 0.0123(16) 0.0201(18)
C24 0.0277(18) 0.039(2) 0.0201(18) 0.0119(17) 0.0058(14) 0.0137(15)
C25 0.0207(16) 0.0269(18) 0.0185(17) 0.0108(15) 0.0075(13) 0.0116(13)
C26 0.0252(17) 0.0244(18) 0.040(2) 0.0192(17) 0.0071(15) 0.0027(14)
C27 0.037(2) 0.027(2) 0.046(2) 0.0193(18) 0.0126(17) 0.0078(15)
C28 0.033(2) 0.032(2) 0.064(3) 0.025(2) 0.0146(19) 0.0005(16)
C29 0.0310(18) 0.0227(18) 0.0197(17) 0.0061(15) -0.0016(14) 0.0035(14)
C30 0.0314(19) 0.033(2) 0.028(2) 0.0075(17) 0.0004(15) -0.0012(15)
C31 0.042(2) 0.030(2) 0.024(2) 0.0043(17) -0.0017(16) 0.0109(16)
C32 0.0176(15) 0.0188(16) 0.0223(17) 0.0068(14) 0.0049(13) 0.0043(12)
C33 0.0152(15) 0.0175(16) 0.0231(17) 0.0077(14) 0.0008(12) 0.0014(12)
C34 0.0210(16) 0.0244(17) 0.0212(17) 0.0071(15) 0.0012(13) 0.0033(13)
C35 0.0237(17) 0.0254(18) 0.032(2) 0.0167(16) -0.0038(14) 0.0034(13)
C36 0.0175(15) 0.0195(17) 0.038(2) 0.0097(16) 0.0002(14) 0.0066(13)
C37 0.0188(16) 0.0227(17) 0.0283(19) 0.0080(15) 0.0052(14) 0.0044(13)
C38 0.0156(15) 0.0178(16) 0.0227(17) 0.0076(14) 0.0021(12) 0.0006(12)
C39 0.0211(16) 0.0290(18) 0.0191(17) 0.0070(15) 0.0094(13) 0.0061(13)
C40 0.0282(18) 0.038(2) 0.0208(18) 0.0106(16) 0.0081(14) 0.0072(15)
C41 0.0226(17) 0.047(2) 0.033(2) 0.0220(19) 0.0056(15) 0.0015(15)

loop_
_atom_type_symbol
_atom_type_description
_atom_type_scat_dispersion_real
_atom_type_scat_dispersion_imag
_atom_type_scat_source
C C 0.0033 0.0016 'International Tables Vol C Tables 4.2.6.8 and 6.1.1.4'
N N 0.0061 0.0033 'International Tables Vol C Tables 4.2.6.8 and 6.1.1.4'
O O 0.0106 0.0060 'International Tables Vol C Tables 4.2.6.8 and 6.1.1.4'
Cl Cl 0.1484 0.1585 'International Tables Vol C Tables 4.2.6.8 and 6.1.1.4'
Ru Ru -1.2594 0.8363 'International Tables Vol C Tables 4.2.6.8 and 6.1.1.4'
H H 0.0000 0.0000 'International Tables Vol C Tables 4.2.6.8 and 6.1.1.4'

loop_
_geom_angle_atom_site_label_1
_geom_angle_atom_site_label_2
_geom_angle_atom_site_label_3
_geom_angle
_geom_angle_site_symmetry_1
_geom_angle_site_symmetry_3
_geom_angle_publ_flag
Cl2 Ru1 Cl1 154.25(3) . . ?
Cl2 Ru1 O1 84.49(6) . . ?
Cl1 Ru1 O1 85.40(6) . . ?
C1 Ru1 Cl2 90.72(9) . . ?
C1 Ru1 Cl1 99.51(9) . . ?
C1 Ru1 O1 175.03(10) . . ?
C32 Ru1 Cl2 100.14(10) . . ?
C32 Ru1 Cl1 100.74(10) . . ?
C32 Ru1 O1 77.72(11) . . ?
C32 Ru1 C1 101.92(13) . . ?
C38 O1 Ru1 108.58(16) . . ?
C38 O1 C39 119.3(2) . . ?
C39 O1 Ru1 131.95(17) . . ?
C1 N1 C4 116.0(2) . . ?
C1 N1 C20 124.8(2) . . ?
C20 N1 C4 119.0(2) . . ?
N3 N2 C11 112.1(3) . . ?
N2 N3 C14 112.7(3) . . ?
N1 C1 Ru1 134.1(2) . . ?
N1 C1 C2 107.4(2) . . ?
C2 C1 Ru1 118.1(2) . . ?
C3 C2 C1 103.4(2) . . ?
C3 C2 C5 108.8(2) . . ?
C3 C2 C8 114.3(3) . . ?
C5 C2 C1 107.6(2) . . ?
C8 C2 C1 111.6(2) . . ?
C8 C2 C5 110.7(2) . . ?
C2 C3 C4 107.0(2) . . ?
N1 C4 C3 100.9(2) . . ?
N1 C4 C7 110.7(2) . . ?
C6 C4 N1 112.6(3) . . ?
C6 C4 C3 114.0(3) . . ?
C6 C4 C7 107.8(3) . . ?
C7 C4 C3 110.8(3) . . ?
C9 C8 C2 121.2(3) . . ?
C9 C8 C13 117.1(3) . . ?
C13 C8 C2 121.7(3) . . ?
C8 C9 C10 121.5(3) . . ?
C11 C10 C9 120.1(3) . . ?
C10 C11 N2 114.7(3) . . ?
C10 C11 C12 119.6(3) . . ?
C12 C11 N2 125.6(3) . . ?
C13 C12 C11 120.1(3) . . ?
C12 C13 C8 121.5(3) . . ?
C15 C14 N3 124.9(3) . . ?
C19 C14 N3 114.6(3) . . ?
C19 C14 C15 120.5(3) . . ?
C14 C15 C16 119.1(3) . . ?
C17 C16 C15 119.9(4) . . ?
C18 C17 C16 120.1(3) . . ?
C17 C18 C19 120.4(4) . . ?
C14 C19 C18 119.9(3) . . ?
C21 C20 N1 119.9(3) . . ?
C25 C20 N1 118.6(3) . . ?
C25 C20 C21 121.5(3) . . ?
C20 C21 C26 125.5(3) . . ?
C22 C21 C20 116.7(3) . . ?
C22 C21 C26 117.6(3) . . ?
C23 C22 C21 122.4(3) . . ?
C22 C23 C24 119.7(3) . . ?
C23 C24 C25 121.3(3) . . ?
C20 C25 C29 124.4(3) . . ?
C24 C25 C20 118.2(3) . . ?
C24 C25 C29 117.3(3) . . ?
C21 C26 C27 111.1(3) . . ?
C21 C26 C28 112.5(3) . . ?
C27 C26 C28 107.5(3) . . ?
C25 C29 C30 110.7(3) . . ?
C25 C29 C31 111.8(3) . . ?
C31 C29 C30 109.9(3) . . ?
C33 C32 Ru1 120.4(2) . . ?
C34 C33 C32 122.7(3) . . ?
C34 C33 C38 118.7(3) . . ?
C38 C33 C32 118.5(3) . . ?
C35 C34 C33 121.2(3) . . ?
C34 C35 C36 118.9(3) . . ?
C37 C36 C35 121.7(3) . . ?
C36 C37 C38 118.8(3) . . ?
O1 C38 C33 113.4(2) . . ?
O1 C38 C37 126.0(3) . . ?
C37 C38 C33 120.6(3) . . ?
O1 C39 C40 106.1(2) . . ?
O1 C39 C41 109.9(3) . . ?
C40 C39 C41 112.0(3) . . ?

loop_
_geom_bond_atom_site_label_1
_geom_bond_atom_site_label_2
_geom_bond_distance
_geom_bond_site_symmetry_2
_geom_bond_publ_flag
Ru1 Cl2 2.3297(8) . ?
Ru1 Cl1 2.3374(8) . ?
Ru1 O1 2.340(2) . ?
Ru1 C1 1.940(3) . ?
Ru1 C32 1.830(3) . ?
O1 C38 1.371(4) . ?
O1 C39 1.470(3) . ?
N1 C1 1.332(4) . ?
N1 C4 1.523(4) . ?
N1 C20 1.459(4) . ?
N2 N3 1.219(4) . ?
N2 C11 1.464(4) . ?
N3 C14 1.457(4) . ?
C1 C2 1.554(4) . ?
C2 C3 1.537(4) . ?
C2 C5 1.545(4) . ?
C2 C8 1.539(4) . ?
C3 C4 1.539(4) . ?
C4 C6 1.516(5) . ?
C4 C7 1.524(4) . ?
C8 C9 1.392(4) . ?
C8 C13 1.402(5) . ?
C9 C10 1.393(5) . ?
C10 C11 1.375(5) . ?
C11 C12 1.388(5) . ?
C12 C13 1.383(5) . ?
C14 C15 1.383(5) . ?
C14 C19 1.371(5) . ?
C15 C16 1.394(5) . ?
C16 C17 1.378(5) . ?
C17 C18 1.367(5) . ?
C18 C19 1.379(5) . ?
C20 C21 1.421(4) . ?
C20 C25 1.404(5) . ?
C21 C22 1.400(5) . ?
C21 C26 1.509(5) . ?
C22 C23 1.370(5) . ?
C23 C24 1.382(5) . ?
C24 C25 1.393(4) . ?
C25 C29 1.527(4) . ?
C26 C27 1.540(4) . ?
C26 C28 1.545(4) . ?
C29 C30 1.539(5) . ?
C29 C31 1.534(5) . ?
C32 C33 1.442(4) . ?
C33 C34 1.389(4) . ?
C33 C38 1.411(4) . ?
C34 C35 1.382(4) . ?
C35 C36 1.387(5) . ?
C36 C37 1.385(5) . ?
C37 C38 1.386(4) . ?
C39 C40 1.507(4) . ?
C39 C41 1.510(4) . ?
